data_2221170
loop_
_publ_author_name
'Zhang, Xinli'

_publ_section_title
;
 2-Bromo-4-chloro-6-[(<i>E</i>)-<i>p</i>-tolyliminomethyl]phenol
;
_journal_coeditor_code RZ2287
_journal_issue 3
_journal_name_full 'Acta Crystallographica Section E'
_journal_page_first o513
_journal_paper_doi 10.1107/S1600536809003912
_journal_volume 65
_journal_year 2009
_chemical_formula_iupac 'C14 H11 Br Cl N O'
_chemical_formula_moiety 'C14 H11 Br Cl N O'
_chemical_formula_sum 'C14 H11 Br Cl N O'
_chemical_formula_weight 324.60
_chemical_name_systematic
;
2-Bromo-4-chloro-6-[(<i>E</i>)-<i>p</i>-tolyliminomethyl]phenol
;
_space_group_IT_number 2
_symmetry_cell_setting triclinic
_symmetry_space_group_name_Hall '-P 1'
_symmetry_space_group_name_H-M 'P -1'
_atom_sites_solution_hydrogens geom
_atom_sites_solution_primary direct
_atom_sites_solution_secondary difmap
_audit_creation_method SHELXL-97
_cell_angle_alpha 76.040(2)
_cell_angle_beta 73.652(12)
_cell_angle_gamma 62.458(12)
_cell_formula_units_Z 2
_cell_length_a 8.1354(14)
_cell_length_b 8.6844(17)
_cell_length_c 11.3740(18)
_cell_measurement_reflns_used 1148
_cell_measurement_temperature 298(2)
_cell_measurement_theta_max 24.908
_cell_measurement_theta_min 2.668
_cell_volume 677.9(2)
_computing_cell_refinement 'SAINT (Siemens, 1996)'
_computing_data_collection 'SMART (Siemens, 1996)'
_computing_data_reduction 'SAINT (Siemens, 1996)'
_computing_molecular_graphics 'SHELXTL (Sheldrick, 2008)'
_computing_publication_material 'SHELXTL (Sheldrick, 2008)'
_computing_structure_refinement 'SHELXL97 (Sheldrick, 2008)'
_computing_structure_solution 'SHELXS97 (Sheldrick, 2008)'
_diffrn_ambient_temperature 298(2)
_diffrn_measured_fraction_theta_full 0.980
_diffrn_measured_fraction_theta_max 0.980
_diffrn_measurement_device_type 'Siemens SMART CCD area-detector'
_diffrn_measurement_method '\f and \w'
_diffrn_radiation_monochromator graphite
_diffrn_radiation_source 'fine-focus sealed tube'
_diffrn_radiation_type MoK\a
_diffrn_radiation_wavelength 0.71073
_diffrn_reflns_av_R_equivalents 0.0276
_diffrn_reflns_av_sigmaI/netI 0.0663
_diffrn_reflns_limit_h_max 9
_diffrn_reflns_limit_h_min -9
_diffrn_reflns_limit_k_max 10
_diffrn_reflns_limit_k_min -6
_diffrn_reflns_limit_l_max 13
_diffrn_reflns_limit_l_min -13
_diffrn_reflns_number 3500
_diffrn_reflns_theta_full 25.01
_diffrn_reflns_theta_max 25.01
_diffrn_reflns_theta_min 1.88
_exptl_absorpt_coefficient_mu 3.215
_exptl_absorpt_correction_T_max 0.745
_exptl_absorpt_correction_T_min 0.332
_exptl_absorpt_correction_type multi-scan
_exptl_absorpt_process_details '(SADABS; Siemens, 1996)'
_exptl_crystal_colour yellow
_exptl_crystal_density_diffrn 1.590
_exptl_crystal_density_method 'not measured'
_exptl_crystal_description block-shaped
_exptl_crystal_F_000 324
_exptl_crystal_size_max 0.43
_exptl_crystal_size_mid 0.18
_exptl_crystal_size_min 0.09
_refine_diff_density_max 0.510
_refine_diff_density_min -0.425
_refine_ls_extinction_method none
_refine_ls_goodness_of_fit_ref 0.998
_refine_ls_hydrogen_treatment constr
_refine_ls_matrix_type full
_refine_ls_number_parameters 164
_refine_ls_number_reflns 2351
_refine_ls_number_restraints 0
_refine_ls_restrained_S_all 0.998
_refine_ls_R_factor_all 0.0906
_refine_ls_R_factor_gt 0.0454
_refine_ls_shift/su_max 0.000
_refine_ls_shift/su_mean 0.000
_refine_ls_structure_factor_coef Fsqd
_refine_ls_weighting_details 'calc w=1/[\s^2^(Fo^2^)+(0.065P)^2^] where P=(Fo^2^+2Fc^2^)/3'
_refine_ls_weighting_scheme calc
_refine_ls_wR_factor_gt 0.1100
_refine_ls_wR_factor_ref 0.1286
_reflns_number_gt 1412
_reflns_number_total 2351
_reflns_threshold_expression I>2\s(I)
_cod_data_source_file rz2287.cif
_cod_data_source_block I
_cod_depositor_comments
;
The following automatic conversions were performed:
'_symmetry_cell_setting' value 'Triclinic' changed to 'triclinic'
according to '/home/saulius/struct/CIF-dictionaries/cif_core.dic'
dictionary named 'cif_core.dic' version 2.4.1 from 2010-06-29.

Automatic conversion script
Id: cif_fix_enum 1527 2010-12-29 10:47:43Z saulius 

The following automatic conversions were performed:

'_symmetry_cell_setting' value 'Triclinic' changed to 'triclinic'
according to /home/saulius/struct/CIF-dictionaries/cif_core.dic
dictionary named 'cif_core.dic' version 2.4.1 from 2010-06-29.

Automatic conversion script
Id: cif_fix_values 1715 2011-07-08 13:25:40Z adriana 
;
_cod_database_code 2221170
_cod_database_fobs_code 2221170

loop_
_symmetry_equiv_pos_as_xyz
'x, y, z'
'-x, -y, -z'

loop_
_atom_site_type_symbol
_atom_site_label
_atom_site_fract_x
_atom_site_fract_y
_atom_site_fract_z
_atom_site_U_iso_or_equiv
_atom_site_adp_type
_atom_site_calc_flag
_atom_site_refinement_flags
_atom_site_occupancy
_atom_site_disorder_assembly
_atom_site_disorder_group
Br Br1 0.62666(9) 0.48664(8) 0.11313(5) 0.0881(3) Uani d . 1 . .
Cl Cl1 0.2620(2) 1.09756(16) 0.31821(13) 0.0714(4) Uani d . 1 . .
O O1 0.7924(4) 0.3591(4) 0.3427(3) 0.0554(9) Uani d . 1 . .
H H1 0.8367 0.3272 0.4054 0.083 Uiso calc R 1 . .
N N1 0.8449(5) 0.3835(5) 0.5491(3) 0.0414(9) Uani d . 1 . .
C C1 0.7224(6) 0.5406(6) 0.5417(4) 0.0434(11) Uani d . 1 . .
H H1A 0.6902 0.6050 0.6058 0.052 Uiso calc R 1 . .
C C2 0.6298(6) 0.6243(6) 0.4356(4) 0.0381(10) Uani d . 1 . .
C C3 0.6708(6) 0.5270(6) 0.3398(4) 0.0387(10) Uani d . 1 . .
C C4 0.5770(6) 0.6130(6) 0.2422(4) 0.0439(11) Uani d . 1 . .
C C5 0.4522(6) 0.7843(6) 0.2351(4) 0.0457(11) Uani d . 1 . .
H H5 0.3916 0.8380 0.1683 0.055 Uiso calc R 1 . .
C C6 0.4168(6) 0.8776(6) 0.3294(4) 0.0467(11) Uani d . 1 . .
C C7 0.5034(6) 0.7974(6) 0.4289(4) 0.0476(11) Uani d . 1 . .
H H7 0.4763 0.8608 0.4925 0.057 Uiso calc R 1 . .
C C8 0.9370(6) 0.3016(6) 0.6518(4) 0.0416(11) Uani d . 1 . .
C C9 0.9271(7) 0.3898(7) 0.7423(4) 0.0553(13) Uani d . 1 . .
H H9 0.8552 0.5102 0.7394 0.066 Uiso calc R 1 . .
C C10 1.0267(7) 0.2956(8) 0.8377(4) 0.0619(14) Uani d . 1 . .
H H10 1.0201 0.3549 0.8981 0.074 Uiso calc R 1 . .
C C11 1.1339(7) 0.1177(7) 0.8446(4) 0.0541(13) Uani d . 1 . .
C C12 1.1407(7) 0.0343(7) 0.7539(4) 0.0604(14) Uani d . 1 . .
H H12 1.2122 -0.0862 0.7571 0.072 Uiso calc R 1 . .
C C13 1.0454(6) 0.1229(6) 0.6584(4) 0.0522(12) Uani d . 1 . .
H H13 1.0540 0.0623 0.5981 0.063 Uiso calc R 1 . .
C C14 1.2405(8) 0.0205(8) 0.9481(4) 0.0813(18) Uani d . 1 . .
H H14A 1.2169 0.1011 1.0021 0.122 Uiso calc R 1 . .
H H14B 1.3735 -0.0336 0.9144 0.122 Uiso calc R 1 . .
H H14C 1.1990 -0.0679 0.9938 0.122 Uiso calc R 1 . .

loop_
_atom_site_aniso_label
_atom_site_aniso_U_11
_atom_site_aniso_U_22
_atom_site_aniso_U_33
_atom_site_aniso_U_12
_atom_site_aniso_U_13
_atom_site_aniso_U_23
Br1 0.1111(6) 0.0784(5) 0.0686(4) -0.0123(4) -0.0436(4) -0.0269(3)
Cl1 0.0773(9) 0.0392(7) 0.0848(9) -0.0057(7) -0.0321(8) -0.0064(6)
O1 0.058(2) 0.0406(19) 0.0586(19) -0.0026(17) -0.0275(16) -0.0109(15)
N1 0.037(2) 0.042(2) 0.046(2) -0.0165(19) -0.0143(17) 0.0014(17)
C1 0.047(3) 0.046(3) 0.042(2) -0.023(3) -0.010(2) -0.005(2)
C2 0.036(2) 0.041(3) 0.043(2) -0.021(2) -0.010(2) -0.002(2)
C3 0.033(2) 0.039(3) 0.046(2) -0.015(2) -0.011(2) -0.004(2)
C4 0.043(3) 0.047(3) 0.042(2) -0.015(2) -0.011(2) -0.011(2)
C5 0.042(3) 0.048(3) 0.048(3) -0.020(2) -0.017(2) 0.004(2)
C6 0.045(3) 0.042(3) 0.053(3) -0.020(2) -0.015(2) 0.002(2)
C7 0.051(3) 0.040(3) 0.055(3) -0.018(2) -0.015(2) -0.009(2)
C8 0.034(2) 0.052(3) 0.041(2) -0.023(2) -0.012(2) 0.004(2)
C9 0.056(3) 0.053(3) 0.055(3) -0.019(3) -0.024(2) 0.002(2)
C10 0.062(3) 0.087(4) 0.052(3) -0.040(3) -0.019(3) -0.008(3)
C11 0.049(3) 0.068(4) 0.047(3) -0.031(3) -0.020(2) 0.016(3)
C12 0.061(3) 0.047(3) 0.069(3) -0.021(3) -0.029(3) 0.016(3)
C13 0.053(3) 0.048(3) 0.055(3) -0.018(3) -0.019(2) -0.003(2)
C14 0.080(4) 0.110(5) 0.061(3) -0.052(4) -0.037(3) 0.028(3)

loop_
_atom_type_symbol
_atom_type_description
_atom_type_scat_dispersion_real
_atom_type_scat_dispersion_imag
_atom_type_scat_source
C C 0.0033 0.0016 'International Tables Vol C Tables 4.2.6.8 and 6.1.1.4'
H H 0.0000 0.0000 'International Tables Vol C Tables 4.2.6.8 and 6.1.1.4'
N N 0.0061 0.0033 'International Tables Vol C Tables 4.2.6.8 and 6.1.1.4'
O O 0.0106 0.0060 'International Tables Vol C Tables 4.2.6.8 and 6.1.1.4'
Cl Cl 0.1484 0.1585 'International Tables Vol C Tables 4.2.6.8 and 6.1.1.4'
Br Br -0.2901 2.4595 'International Tables Vol C Tables 4.2.6.8 and 6.1.1.4'

loop_
_geom_angle_atom_site_label_1
_geom_angle_atom_site_label_2
_geom_angle_atom_site_label_3
_geom_angle_site_symmetry_1
_geom_angle_site_symmetry_3
_geom_angle
_geom_angle_publ_flag
C3 O1 H1 . . 109.5 ?
C1 N1 C8 . . 122.3(4) ?
N1 C1 C2 . . 121.9(4) ?
N1 C1 H1A . . 119.0 ?
C2 C1 H1A . . 119.0 ?
C7 C2 C3 . . 120.0(4) ?
C7 C2 C1 . . 120.0(4) ?
C3 C2 C1 . . 119.9(4) ?
O1 C3 C4 . . 120.8(4) ?
O1 C3 C2 . . 121.9(4) ?
C4 C3 C2 . . 117.3(4) ?
C5 C4 C3 . . 122.8(4) ?
C5 C4 Br1 . . 118.7(3) ?
C3 C4 Br1 . . 118.5(3) ?
C4 C5 C6 . . 118.7(4) ?
C4 C5 H5 . . 120.7 ?
C6 C5 H5 . . 120.7 ?
C7 C6 C5 . . 120.5(4) ?
C7 C6 Cl1 . . 120.9(4) ?
C5 C6 Cl1 . . 118.5(3) ?
C6 C7 C2 . . 120.6(4) ?
C6 C7 H7 . . 119.7 ?
C2 C7 H7 . . 119.7 ?
C13 C8 C9 . . 119.0(4) ?
C13 C8 N1 . . 116.6(4) ?
C9 C8 N1 . . 124.4(4) ?
C8 C9 C10 . . 119.3(5) ?
C8 C9 H9 . . 120.4 ?
C10 C9 H9 . . 120.4 ?
C11 C10 C9 . . 121.8(5) ?
C11 C10 H10 . . 119.1 ?
C9 C10 H10 . . 119.1 ?
C12 C11 C10 . . 117.6(4) ?
C12 C11 C14 . . 122.0(5) ?
C10 C11 C14 . . 120.4(5) ?
C11 C12 C13 . . 122.2(5) ?
C11 C12 H12 . . 118.9 ?
C13 C12 H12 . . 118.9 ?
C12 C13 C8 . . 120.2(5) ?
C12 C13 H13 . . 119.9 ?
C8 C13 H13 . . 119.9 ?
C11 C14 H14A . . 109.5 ?
C11 C14 H14B . . 109.5 ?
H14A C14 H14B . . 109.5 ?
C11 C14 H14C . . 109.5 ?
H14A C14 H14C . . 109.5 ?
H14B C14 H14C . . 109.5 ?

loop_
_geom_bond_atom_site_label_1
_geom_bond_atom_site_label_2
_geom_bond_site_symmetry_2
_geom_bond_distance
_geom_bond_publ_flag
Br1 C4 . 1.885(4) ?
Cl1 C6 . 1.732(5) ?
O1 C3 . 1.329(5) ?
O1 H1 . 0.8200 ?
N1 C1 . 1.263(5) ?
N1 C8 . 1.425(5) ?
C1 C2 . 1.462(5) ?
C1 H1A . 0.9300 ?
C2 C7 . 1.372(6) ?
C2 C3 . 1.411(5) ?
C3 C4 . 1.387(5) ?
C4 C5 . 1.357(6) ?
C5 C6 . 1.386(6) ?
C5 H5 . 0.9300 ?
C6 C7 . 1.370(6) ?
C7 H7 . 0.9300 ?
C8 C13 . 1.381(6) ?
C8 C9 . 1.389(6) ?
C9 C10 . 1.399(6) ?
C9 H9 . 0.9300 ?
C10 C11 . 1.374(7) ?
C10 H10 . 0.9300 ?
C11 C12 . 1.372(7) ?
C11 C14 . 1.506(6) ?
C12 C13 . 1.376(6) ?
C12 H12 . 0.9300 ?
C13 H13 . 0.9300 ?
C14 H14A . 0.9600 ?
C14 H14B . 0.9600 ?
C14 H14C . 0.9600 ?

loop_
_geom_hbond_atom_site_label_D
_geom_hbond_atom_site_label_H
_geom_hbond_atom_site_label_A
_geom_hbond_site_symmetry_A
_geom_hbond_distance_DH
_geom_hbond_distance_HA
_geom_hbond_distance_DA
_geom_hbond_angle_DHA
O1 H1 N1 . 0.82 1.84 2.574(4) 148.0

loop_
_geom_torsion_atom_site_label_1
_geom_torsion_atom_site_label_2
_geom_torsion_atom_site_label_3
_geom_torsion_atom_site_label_4
_geom_torsion_site_symmetry_1
_geom_torsion_site_symmetry_2
_geom_torsion_site_symmetry_3
_geom_torsion_site_symmetry_4
_geom_torsion
_geom_torsion_publ_flag
C8 N1 C1 C2 . . . . 179.4(4) ?
N1 C1 C2 C7 . . . . -177.3(4) ?
N1 C1 C2 C3 . . . . 2.6(6) ?
C7 C2 C3 O1 . . . . 179.9(4) ?
C1 C2 C3 O1 . . . . 0.1(6) ?
C7 C2 C3 C4 . . . . -0.8(6) ?
C1 C2 C3 C4 . . . . 179.3(4) ?
O1 C3 C4 C5 . . . . -179.8(4) ?
C2 C3 C4 C5 . . . . 1.0(6) ?
O1 C3 C4 Br1 . . . . -0.2(6) ?
C2 C3 C4 Br1 . . . . -179.5(3) ?
C3 C4 C5 C6 . . . . 0.1(7) ?
Br1 C4 C5 C6 . . . . -179.5(3) ?
C4 C5 C6 C7 . . . . -1.3(6) ?
C4 C5 C6 Cl1 . . . . 178.4(3) ?
C5 C6 C7 C2 . . . . 1.4(7) ?
Cl1 C6 C7 C2 . . . . -178.2(3) ?
C3 C2 C7 C6 . . . . -0.4(6) ?
C1 C2 C7 C6 . . . . 179.5(4) ?
C1 N1 C8 C13 . . . . 170.2(4) ?
C1 N1 C8 C9 . . . . -11.1(6) ?
C13 C8 C9 C10 . . . . -0.2(7) ?
N1 C8 C9 C10 . . . . -178.8(4) ?
C8 C9 C10 C11 . . . . -0.1(7) ?
C9 C10 C11 C12 . . . . 0.1(7) ?
C9 C10 C11 C14 . . . . 179.5(4) ?
C10 C11 C12 C13 . . . . 0.2(7) ?
C14 C11 C12 C13 . . . . -179.2(4) ?
C11 C12 C13 C8 . . . . -0.5(7) ?
C9 C8 C13 C12 . . . . 0.5(7) ?
N1 C8 C13 C12 . . . . 179.2(4) ?

loop_
_cod_related_entry_id
_cod_related_entry_database
_cod_related_entry_code
1 ChemSpider 24741693
